data_7102275
loop_
_publ_author_name
'Davidson, Reagan J'
'Weigand, Jan J'
'Burford, Neil'
'Cameron, T Stanley'
'Decken, Andreas'
'Werner-Zwanziger, Ulrike'

_publ_section_title
;
 Bifunctional diphosphorus Lewis acids from cyclodiphosphadiazanes.
;
_journal_issue 44
_journal_name_full 'Chemical communications (Cambridge, England)'
_journal_page_first 4671
_journal_page_last 4673
_journal_paper_doi 10.1039/b710853b
_journal_year 2007
_chemical_formula_sum 'C18 H18 F6 N2 O6 P2 S2'
_chemical_formula_weight 598.40
_space_group_IT_number 14
_symmetry_cell_setting monoclinic
_symmetry_Int_Tables_number 14
_symmetry_space_group_name_Hall '-P 2ybc'
_symmetry_space_group_name_H-M 'P 1 21/c 1'
_atom_sites_solution_hydrogens geom
_atom_sites_solution_primary direct
_atom_sites_solution_secondary difmap
_audit_creation_method SHELXL-97
_cell_angle_alpha 90.00
_cell_angle_beta 93.012(4)
_cell_angle_gamma 90.00
_cell_formula_units_Z 4
_cell_length_a 12.985(4)
_cell_length_b 10.925(3)
_cell_length_c 18.101(6)
_cell_measurement_reflns_used 7385
_cell_measurement_temperature 173(1)
_cell_measurement_theta_max 28.09
_cell_measurement_theta_min 2.44
_cell_volume 2564.2(14)
_computing_cell_refinement 'Bruker SMART'
_computing_data_collection 'Bruker SMART'
_computing_data_reduction 'Bruker SAINT'
_computing_molecular_graphics 'Bruker SHELXTL'
_computing_publication_material 'Bruker SHELXTL'
_computing_structure_refinement 'SHELXL-97 (Sheldrick, 1997)'
_computing_structure_solution 'SHELXS-97 (Sheldrick, 1997)'
_diffrn_ambient_temperature 173(1)
_diffrn_measured_fraction_theta_full 1.000
_diffrn_measured_fraction_theta_max 0.973
_diffrn_measurement_device_type 'CCD area detector'
_diffrn_measurement_method 'phi and omega scans'
_diffrn_radiation_monochromator graphite
_diffrn_radiation_probe x-ray
_diffrn_radiation_type MoK\a
_diffrn_radiation_wavelength 0.71073
_diffrn_reflns_av_R_equivalents 0.0393
_diffrn_reflns_av_sigmaI/netI 0.0374
_diffrn_reflns_limit_h_max 16
_diffrn_reflns_limit_h_min -16
_diffrn_reflns_limit_k_max 12
_diffrn_reflns_limit_k_min -13
_diffrn_reflns_limit_l_max 23
_diffrn_reflns_limit_l_min -22
_diffrn_reflns_number 17263
_diffrn_reflns_theta_full 25.00
_diffrn_reflns_theta_max 27.50
_diffrn_reflns_theta_min 1.57
_diffrn_source 'fine-focus sealed tube'
_diffrn_source_type K760
_diffrn_standards_decay_% 0
_diffrn_standards_interval_count 0
_diffrn_standards_interval_time 0
_diffrn_standards_number 0
_exptl_absorpt_coefficient_mu 0.413
_exptl_absorpt_correction_T_max 0.9039
_exptl_absorpt_correction_T_min 0.8361
_exptl_absorpt_correction_type multi-scan
_exptl_absorpt_process_details 'SADABS (Sheldrick, 1997b)'
_exptl_crystal_colour Colourless
_exptl_crystal_density_diffrn 1.550
_exptl_crystal_density_method 'not measured'
_exptl_crystal_description Irregular
_exptl_crystal_F_000 1216
_exptl_crystal_size_max 0.45
_exptl_crystal_size_mid 0.45
_exptl_crystal_size_min 0.25
_refine_diff_density_max 0.637
_refine_diff_density_min -0.701
_refine_diff_density_rms 0.064
_refine_ls_extinction_method none
_refine_ls_goodness_of_fit_ref 1.043
_refine_ls_hydrogen_treatment constr
_refine_ls_matrix_type full
_refine_ls_number_parameters 329
_refine_ls_number_reflns 5721
_refine_ls_number_restraints 0
_refine_ls_restrained_S_all 1.043
_refine_ls_R_factor_all 0.0613
_refine_ls_R_factor_gt 0.0452
_refine_ls_shift/su_max 0.001
_refine_ls_shift/su_mean 0.000
_refine_ls_structure_factor_coef Fsqd
_refine_ls_weighting_details 'calc w=1/[\s^2^(Fo^2^)+(0.0497P)^2^+2.5154P] where P=(Fo^2^+2Fc^2^)/3'
_refine_ls_weighting_scheme calc
_refine_ls_wR_factor_gt 0.1121
_refine_ls_wR_factor_ref 0.1288
_reflns_number_gt 4520
_reflns_number_total 5721
_reflns_threshold_expression 'I > 2\s(I)'
_cod_data_source_file b710853b.txt
_cod_data_source_block nb070148
_cod_original_sg_symbol_H-M 'P 21/c'
_cod_database_code 7102275

loop_
_symmetry_equiv_pos_as_xyz
'x, y, z'
'-x, y+1/2, -z+1/2'
'-x, -y, -z'
'x, -y-1/2, z-1/2'

loop_
_atom_site_label
_atom_site_type_symbol
_atom_site_fract_x
_atom_site_fract_y
_atom_site_fract_z
_atom_site_U_iso_or_equiv
_atom_site_adp_type
_atom_site_occupancy
_atom_site_symmetry_multiplicity
_atom_site_calc_flag
_atom_site_refinement_flags
P1 P 0.82444(4) 0.78979(5) 0.13066(3) 0.03150(15) Uani 1 1 d .
P2 P 0.82356(4) 0.94978(5) 0.02763(3) 0.02891(14) Uani 1 1 d .
S1 S 0.66131(6) 0.67004(7) 0.20967(4) 0.0547(2) Uani 1 1 d .
S2 S 0.66600(6) 1.07210(8) -0.06488(4) 0.0566(2) Uani 1 1 d .
N1 N 0.81819(14) 0.79526(17) 0.03644(10) 0.0317(4) Uani 1 1 d .
N2 N 0.81150(13) 0.94388(16) 0.12049(10) 0.0284(4) Uani 1 1 d .
C1 C 0.84604(19) 0.7054(2) -0.01746(13) 0.0364(5) Uani 1 1 d .
C2 C 0.9502(2) 0.6773(2) -0.02446(15) 0.0442(6) Uani 1 1 d .
C3 C 0.9743(3) 0.5951(3) -0.07983(18) 0.0599(8) Uani 1 1 d .
H3 H 1.0444 0.5748 -0.0863 0.072 Uiso 1 1 calc R
C4 C 0.8975(3) 0.5427(3) -0.12554(17) 0.0676(10) Uani 1 1 d .
H4 H 0.9154 0.4874 -0.1633 0.081 Uiso 1 1 calc R
C5 C 0.7959(3) 0.5700(3) -0.11669(17) 0.0635(9) Uani 1 1 d .
H5 H 0.7441 0.5320 -0.1478 0.076 Uiso 1 1 calc R
C6 C 0.7673(2) 0.6528(3) -0.06270(15) 0.0485(6) Uani 1 1 d .
C7 C 1.0339(2) 0.7340(3) 0.02523(19) 0.0564(8) Uani 1 1 d .
H7A H 1.1011 0.7015 0.0125 0.085 Uiso 1 1 calc R
H7B H 1.0219 0.7142 0.0769 0.085 Uiso 1 1 calc R
H7C H 1.0332 0.8230 0.0187 0.085 Uiso 1 1 calc R
C8 C 0.6551(2) 0.6835(3) -0.05577(19) 0.0647(9) Uani 1 1 d .
H8A H 0.6345 0.7468 -0.0919 0.097 Uiso 1 1 calc R
H8B H 0.6446 0.7136 -0.0057 0.097 Uiso 1 1 calc R
H8C H 0.6132 0.6099 -0.0652 0.097 Uiso 1 1 calc R
C9 C 0.82409(16) 1.0453(2) 0.17111(11) 0.0287(4) Uani 1 1 d .
C10 C 0.73712(18) 1.0905(2) 0.20451(12) 0.0344(5) Uani 1 1 d .
C11 C 0.7495(2) 1.1932(2) 0.24958(14) 0.0438(6) Uani 1 1 d .
H11 H 0.6919 1.2249 0.2735 0.053 Uiso 1 1 calc R
C12 C 0.8439(2) 1.2498(3) 0.26005(15) 0.0501(7) Uani 1 1 d .
H12 H 0.8505 1.3210 0.2901 0.060 Uiso 1 1 calc R
C13 C 0.9294(2) 1.2034(2) 0.22698(14) 0.0445(6) Uani 1 1 d .
H13 H 0.9942 1.2431 0.2347 0.053 Uiso 1 1 calc R
C14 C 0.92163(17) 1.0992(2) 0.18248(12) 0.0328(5) Uani 1 1 d .
C15 C 0.63215(19) 1.0319(3) 0.19332(16) 0.0478(6) Uani 1 1 d .
H15A H 0.6257 0.9655 0.2292 0.072 Uiso 1 1 calc R
H15B H 0.6240 0.9987 0.1430 0.072 Uiso 1 1 calc R
H15C H 0.5786 1.0933 0.2005 0.072 Uiso 1 1 calc R
C16 C 1.01647(18) 1.0479(3) 0.14928(15) 0.0449(6) Uani 1 1 d .
H16A H 1.0106 1.0579 0.0954 0.067 Uiso 1 1 calc R
H16B H 1.0229 0.9608 0.1615 0.067 Uiso 1 1 calc R
H16C H 1.0776 1.0918 0.1693 0.067 Uiso 1 1 calc R
C17 C 0.6413(3) 0.5246(3) 0.1637(3) 0.0758(10) Uani 1 1 d .
C18 C 0.6352(3) 1.2068(4) -0.0102(3) 0.0807(12) Uani 1 1 d .
F1 F 0.5721(3) 0.5334(3) 0.10946(18) 0.1362(13) Uani 1 1 d .
F2 F 0.6110(2) 0.4430(2) 0.21199(17) 0.1083(9) Uani 1 1 d .
F3 F 0.7287(3) 0.4884(2) 0.1376(2) 0.1388(13) Uani 1 1 d .
F4 F 0.6131(3) 1.2992(3) -0.05521(19) 0.1348(12) Uani 1 1 d .
F5 F 0.7156(2) 1.2364(2) 0.03460(15) 0.0977(8) Uani 1 1 d .
F6 F 0.5565(2) 1.1860(3) 0.0294(2) 0.1537(15) Uani 1 1 d .
O1 O 0.69671(13) 0.74701(16) 0.14349(10) 0.0425(4) Uani 1 1 d .
O2 O 0.7425(2) 0.6553(3) 0.26362(14) 0.1061(12) Uani 1 1 d .
O3 O 0.5635(2) 0.7093(3) 0.2282(2) 0.1069(12) Uani 1 1 d .
O4 O 0.69569(12) 0.98269(16) -0.00071(10) 0.0406(4) Uani 1 1 d .
O5 O 0.5744(3) 1.0316(3) -0.1007(2) 0.1289(15) Uani 1 1 d .
O6 O 0.75304(19) 1.1045(2) -0.10406(12) 0.0705(7) Uani 1 1 d .

loop_
_atom_site_aniso_label
_atom_site_aniso_U_11
_atom_site_aniso_U_22
_atom_site_aniso_U_33
_atom_site_aniso_U_23
_atom_site_aniso_U_13
_atom_site_aniso_U_12
P1 0.0318(3) 0.0318(3) 0.0308(3) 0.0028(2) 0.0016(2) 0.0011(2)
P2 0.0289(3) 0.0321(3) 0.0260(3) 0.0005(2) 0.0035(2) -0.0028(2)
S1 0.0614(4) 0.0503(4) 0.0539(4) 0.0093(3) 0.0182(3) -0.0146(3)
S2 0.0507(4) 0.0620(5) 0.0546(4) 0.0240(4) -0.0198(3) -0.0073(3)
N1 0.0353(9) 0.0306(10) 0.0294(9) -0.0019(7) 0.0035(7) -0.0009(7)
N2 0.0301(9) 0.0301(9) 0.0251(9) 0.0003(7) 0.0025(7) -0.0005(7)
C1 0.0470(13) 0.0295(11) 0.0334(12) -0.0026(9) 0.0082(10) 0.0001(9)
C2 0.0517(14) 0.0316(12) 0.0506(15) 0.0029(11) 0.0166(12) 0.0027(11)
C3 0.076(2) 0.0438(16) 0.0633(19) 0.0029(14) 0.0309(16) 0.0157(14)
C4 0.115(3) 0.0475(18) 0.0416(16) -0.0112(13) 0.0145(17) 0.0137(18)
C5 0.094(3) 0.0528(18) 0.0427(16) -0.0157(13) -0.0044(16) 0.0037(17)
C6 0.0654(17) 0.0430(15) 0.0369(13) -0.0065(11) -0.0001(12) -0.0037(12)
C7 0.0373(13) 0.0460(16) 0.087(2) -0.0017(15) 0.0115(14) 0.0039(11)
C8 0.0543(17) 0.074(2) 0.063(2) -0.0168(17) -0.0160(15) -0.0111(15)
C9 0.0325(10) 0.0305(11) 0.0230(10) 0.0004(8) 0.0009(8) 0.0007(8)
C10 0.0358(11) 0.0377(12) 0.0300(11) -0.0007(9) 0.0037(9) 0.0019(9)
C11 0.0515(14) 0.0427(14) 0.0378(13) -0.0066(11) 0.0091(11) 0.0068(11)
C12 0.0670(18) 0.0426(15) 0.0407(14) -0.0129(12) 0.0034(13) -0.0055(13)
C13 0.0500(14) 0.0460(15) 0.0369(13) -0.0026(11) -0.0035(11) -0.0138(11)
C14 0.0339(11) 0.0382(12) 0.0262(10) 0.0034(9) -0.0005(8) -0.0034(9)
C15 0.0320(12) 0.0601(17) 0.0522(16) -0.0111(13) 0.0097(11) 0.0004(11)
C16 0.0292(11) 0.0585(16) 0.0471(14) 0.0000(12) 0.0017(10) -0.0038(11)
C17 0.080(2) 0.0453(18) 0.103(3) 0.0099(19) 0.012(2) -0.0097(17)
C18 0.060(2) 0.070(2) 0.114(3) 0.037(2) 0.027(2) 0.0295(18)
F1 0.166(3) 0.117(2) 0.120(2) 0.0119(18) -0.048(2) -0.081(2)
F2 0.124(2) 0.0497(12) 0.153(2) 0.0399(14) 0.0235(18) -0.0166(12)
F3 0.160(3) 0.0620(15) 0.203(3) -0.0155(18) 0.090(3) 0.0098(17)
F4 0.151(3) 0.0877(19) 0.168(3) 0.0681(19) 0.028(2) 0.0579(18)
F5 0.126(2) 0.0640(14) 0.1045(19) -0.0165(13) 0.0169(16) 0.0124(14)
F6 0.1019(19) 0.154(3) 0.214(3) 0.078(3) 0.100(2) 0.075(2)
O1 0.0378(9) 0.0405(10) 0.0499(10) 0.0103(8) 0.0093(7) -0.0043(7)
O2 0.106(2) 0.155(3) 0.0546(14) 0.0432(17) -0.0190(14) -0.063(2)
O3 0.100(2) 0.0680(17) 0.162(3) 0.0230(18) 0.093(2) 0.0018(15)
O4 0.0326(8) 0.0441(10) 0.0443(10) 0.0135(8) -0.0054(7) -0.0047(7)
O5 0.106(2) 0.126(3) 0.144(3) 0.060(2) -0.092(2) -0.044(2)
O6 0.0827(16) 0.0837(17) 0.0464(12) 0.0303(11) 0.0142(11) 0.0070(13)

loop_
_atom_type_symbol
_atom_type_description
_atom_type_scat_dispersion_real
_atom_type_scat_dispersion_imag
_atom_type_scat_source
C C 0.0033 0.0016 'International Tables Vol C Tables 4.2.6.8 and 6.1.1.4'
H H 0.0000 0.0000 'International Tables Vol C Tables 4.2.6.8 and 6.1.1.4'
N N 0.0061 0.0033 'International Tables Vol C Tables 4.2.6.8 and 6.1.1.4'
O O 0.0106 0.0060 'International Tables Vol C Tables 4.2.6.8 and 6.1.1.4'
F F 0.0171 0.0103 'International Tables Vol C Tables 4.2.6.8 and 6.1.1.4'
P P 0.1023 0.0942 'International Tables Vol C Tables 4.2.6.8 and 6.1.1.4'
S S 0.1246 0.1234 'International Tables Vol C Tables 4.2.6.8 and 6.1.1.4'

loop_
_geom_angle_atom_site_label_1
_geom_angle_atom_site_label_2
_geom_angle_atom_site_label_3
_geom_angle
N2 P1 N1 81.82(9)
N2 P1 O1 100.94(9)
N1 P1 O1 98.42(9)
N2 P1 P2 41.19(6)
N1 P1 P2 41.20(7)
O1 P1 P2 108.15(6)
N1 P2 N2 82.11(9)
N1 P2 O4 100.89(9)
N2 P2 O4 99.36(9)
N1 P2 P1 41.40(6)
N2 P2 P1 41.28(6)
O4 P2 P1 108.81(6)
O3 S1 O2 121.7(2)
O3 S1 O1 109.18(15)
O2 S1 O1 110.84(13)
O3 S1 C17 105.6(2)
O2 S1 C17 107.7(2)
O1 S1 C17 99.33(16)
O5 S2 O6 122.1(2)
O5 S2 O4 108.67(15)
O6 S2 O4 111.13(12)
O5 S2 C18 107.5(2)
O6 S2 C18 105.90(17)
O4 S2 C18 98.87(15)
C1 N1 P2 126.86(16)
C1 N1 P1 130.70(16)
P2 N1 P1 97.41(10)
C9 N2 P2 125.94(14)
C9 N2 P1 133.20(14)
P2 N2 P1 97.53(9)
C2 C1 C6 122.5(2)
C2 C1 N1 119.2(2)
C6 C1 N1 118.3(2)
C3 C2 C1 117.4(3)
C3 C2 C7 120.8(3)
C1 C2 C7 121.8(2)
C4 C3 C2 120.9(3)
C4 C3 H3 119.5
C2 C3 H3 119.5
C5 C4 C3 120.5(3)
C5 C4 H4 119.8
C3 C4 H4 119.8
C4 C5 C6 121.1(3)
C4 C5 H5 119.4
C6 C5 H5 119.4
C5 C6 C1 117.5(3)
C5 C6 C8 119.8(3)
C1 C6 C8 122.7(2)
C2 C7 H7A 109.5
C2 C7 H7B 109.5
H7A C7 H7B 109.5
C2 C7 H7C 109.5
H7A C7 H7C 109.5
H7B C7 H7C 109.5
C6 C8 H8A 109.5
C6 C8 H8B 109.5
H8A C8 H8B 109.5
C6 C8 H8C 109.5
H8A C8 H8C 109.5
H8B C8 H8C 109.5
C10 C9 C14 122.1(2)
C10 C9 N2 118.63(19)
C14 C9 N2 119.19(19)
C11 C10 C9 117.8(2)
C11 C10 C15 119.8(2)
C9 C10 C15 122.4(2)
C12 C11 C10 121.2(2)
C12 C11 H11 119.4
C10 C11 H11 119.4
C11 C12 C13 120.3(2)
C11 C12 H12 119.8
C13 C12 H12 119.8
C12 C13 C14 120.8(2)
C12 C13 H13 119.6
C14 C13 H13 119.6
C13 C14 C9 117.7(2)
C13 C14 C16 119.8(2)
C9 C14 C16 122.4(2)
C10 C15 H15A 109.5
C10 C15 H15B 109.5
H15A C15 H15B 109.5
C10 C15 H15C 109.5
H15A C15 H15C 109.5
H15B C15 H15C 109.5
C14 C16 H16A 109.5
C14 C16 H16B 109.5
H16A C16 H16B 109.5
C14 C16 H16C 109.5
H16A C16 H16C 109.5
H16B C16 H16C 109.5
F1 C17 F3 109.1(4)
F1 C17 F2 109.4(3)
F3 C17 F2 109.1(3)
F1 C17 S1 111.1(3)
F3 C17 S1 108.9(3)
F2 C17 S1 109.2(3)
F6 C18 F4 108.9(3)
F6 C18 F5 108.8(4)
F4 C18 F5 109.2(4)
F6 C18 S2 111.0(3)
F4 C18 S2 109.1(3)
F5 C18 S2 109.8(2)
S1 O1 P1 124.60(11)
S2 O4 P2 122.95(11)

loop_
_geom_bond_atom_site_label_1
_geom_bond_atom_site_label_2
_geom_bond_distance
P1 N2 1.701(2)
P1 N1 1.704(2)
P1 O1 1.7503(18)
P1 P2 2.5557(10)
P2 N1 1.697(2)
P2 N2 1.6977(19)
P2 O4 1.7491(17)
S1 O3 1.398(3)
S1 O2 1.408(3)
S1 O1 1.5529(18)
S1 C17 1.807(4)
S2 O5 1.397(3)
S2 O6 1.411(2)
S2 O4 1.5508(18)
S2 C18 1.830(5)
N1 C1 1.443(3)
N2 C9 1.441(3)
C1 C2 1.400(4)
C1 C6 1.400(4)
C2 C3 1.393(4)
C2 C7 1.507(4)
C3 C4 1.386(5)
C3 H3 0.9500
C4 C5 1.370(5)
C4 H4 0.9500
C5 C6 1.396(4)
C5 H5 0.9500
C6 C8 1.506(4)
C7 H7A 0.9800
C7 H7B 0.9800
C7 H7C 0.9800
C8 H8A 0.9800
C8 H8B 0.9800
C8 H8C 0.9800
C9 C10 1.399(3)
C9 C14 1.402(3)
C10 C11 1.392(3)
C10 C15 1.510(3)
C11 C12 1.377(4)
C11 H11 0.9500
C12 C13 1.385(4)
C12 H12 0.9500
C13 C14 1.396(3)
C13 H13 0.9500
C14 C16 1.506(3)
C15 H15A 0.9800
C15 H15B 0.9800
C15 H15C 0.9800
C16 H16A 0.9800
C16 H16B 0.9800
C16 H16C 0.9800
C17 F1 1.298(5)
C17 F3 1.313(5)
C17 F2 1.323(4)
C18 F6 1.298(4)
C18 F4 1.319(4)
C18 F5 1.328(5)

loop_
_cod_related_entry_id
_cod_related_entry_database
_cod_related_entry_code
1 ChemSpider 21120134
